data_7229335
loop_
_publ_author_name
'Wang, Qian-You'
'Wang, Shan'
'Feng, Xiao'
'Wu, Le'
'Zhang, Sheng-Han'
'Ding, Nan'
'Tong, Wen-Chao'
'Zhou, Ming-Rui'
'Wang, Bo'
'Yang, Li'

_publ_section_title
;
 A facile method to prepare energetic materials (EMs)
;
_journal_issue 76
_journal_name_full 'RSC Adv.'
_journal_page_first 48161
_journal_paper_doi 10.1039/C7RA08115D
_journal_volume 7
_journal_year 2017
_chemical_formula_sum 'C14 H24 N12 O23'
_chemical_formula_weight 728.45
_chemical_name_systematic
; 
 ? 
;
_space_group_IT_number 14
_symmetry_cell_setting monoclinic
_symmetry_space_group_name_Hall '-P 2ybc'
_symmetry_space_group_name_H-M 'P 1 21/c 1'
_atom_sites_solution_hydrogens geom
_atom_sites_solution_primary direct
_atom_sites_solution_secondary difmap
_audit_creation_method SHELXL-97
_audit_update_record
;
2016-06-01 deposited with the CCDC.
2017-10-09 downloaded from the CCDC.
;
_cell_angle_alpha 90.00
_cell_angle_beta 99.37(3)
_cell_angle_gamma 90.00
_cell_formula_units_Z 4
_cell_length_a 10.324(2)
_cell_length_b 9.2938(19)
_cell_length_c 29.738(6)
_cell_measurement_reflns_used 8450
_cell_measurement_temperature 153(2)
_cell_measurement_theta_max 27.4855
_cell_measurement_theta_min 1.9993
_cell_volume 2815.3(10)
_computing_cell_refinement 'CrystalClear (Rigaku Inc., 2008)'
_computing_data_collection 'CrystalClear (Rigaku Inc., 2008)'
_computing_data_reduction 'CrystalClear (Rigaku Inc., 2008)'
_computing_molecular_graphics
;
 Mercury: visualization and analysis of crystal structures, C. F. Macrae,
 P. R. Edgington, P. McCabe, E. Pidcock, G. P. Shields, R. Taylor,
 M. Towler and J. van de Streek, J. Appl. Cryst., 39, 453-457, 2006.
;
_computing_publication_material 'SHELX-97 (Sheldrick, 1997)'
_computing_structure_refinement 'SHELXL-97 (Sheldrick, 1997)'
_computing_structure_solution 'SHELXS-97 (Sheldrick, 1990)'
_diffrn_ambient_temperature 153(2)
_diffrn_detector_area_resol_mean 28.5714
_diffrn_measured_fraction_theta_full 0.994
_diffrn_measured_fraction_theta_max 0.994
_diffrn_measurement_device_type AFC10/Saturn724+
_diffrn_measurement_method '\w scans at fixed \c = 45\%'
_diffrn_radiation_monochromator graphite
_diffrn_radiation_source 'Rotating Anode'
_diffrn_radiation_type MoK\a
_diffrn_radiation_wavelength 0.71073
_diffrn_reflns_av_R_equivalents 0.0484
_diffrn_reflns_av_sigmaI/netI 0.0473
_diffrn_reflns_limit_h_max 13
_diffrn_reflns_limit_h_min -13
_diffrn_reflns_limit_k_max 12
_diffrn_reflns_limit_k_min -12
_diffrn_reflns_limit_l_max 38
_diffrn_reflns_limit_l_min -38
_diffrn_reflns_number 20334
_diffrn_reflns_theta_full 27.49
_diffrn_reflns_theta_max 27.49
_diffrn_reflns_theta_min 1.39
_exptl_absorpt_coefficient_mu 0.165
_exptl_absorpt_correction_T_max 1.0000
_exptl_absorpt_correction_T_min 0.7302
_exptl_absorpt_correction_type multi-scans
_exptl_absorpt_process_details 'CrystalClear (Rigaku Inc., 2008)'
_exptl_crystal_colour yellow
_exptl_crystal_density_diffrn 1.719
_exptl_crystal_density_method 'not measured'
_exptl_crystal_description block
_exptl_crystal_F_000 1504
_exptl_crystal_size_max 0.25
_exptl_crystal_size_mid 0.16
_exptl_crystal_size_min 0.13
_refine_diff_density_max 0.860
_refine_diff_density_min -0.405
_refine_diff_density_rms 0.136
_refine_ls_extinction_method none
_refine_ls_goodness_of_fit_ref 1.208
_refine_ls_hydrogen_treatment constr
_refine_ls_matrix_type full
_refine_ls_number_parameters 464
_refine_ls_number_reflns 6415
_refine_ls_number_restraints 42
_refine_ls_restrained_S_all 1.207
_refine_ls_R_factor_all 0.0846
_refine_ls_R_factor_gt 0.0735
_refine_ls_shift/su_max 0.000
_refine_ls_shift/su_mean 0.000
_refine_ls_structure_factor_coef Fsqd
_refine_ls_weighting_details 'calc w=1/[\s^2^(Fo^2^)+(0.0950P)^2^+3.4378P] where P=(Fo^2^+2Fc^2^)/3'
_refine_ls_weighting_scheme calc
_refine_ls_wR_factor_gt 0.2002
_refine_ls_wR_factor_ref 0.2177
_reflns_number_gt 5704
_reflns_number_total 6415
_reflns_threshold_expression >2sigma(I)
_cod_data_source_file c7ra08115d2.cif
_cod_data_source_block a
_cod_original_cell_volume 2815.4(10)
_cod_original_sg_symbol_H-M P2(1)/c
_cod_database_code 7229335

loop_
_symmetry_equiv_pos_as_xyz
'x, y, z'
'-x, y+1/2, -z+1/2'
'-x, -y, -z'
'x, -y-1/2, z-1/2'

loop_
_atom_site_label
_atom_site_type_symbol
_atom_site_fract_x
_atom_site_fract_y
_atom_site_fract_z
_atom_site_U_iso_or_equiv
_atom_site_adp_type
_atom_site_occupancy
_atom_site_symmetry_multiplicity
_atom_site_calc_flag
_atom_site_refinement_flags
_atom_site_disorder_assembly
_atom_site_disorder_group
O1 O -0.2378(3) 1.0769(3) 0.12257(9) 0.0365(6) Uani 1 1 d . . .
O2 O -0.1499(3) 0.8975(3) 0.09206(10) 0.0375(6) Uani 1 1 d . . .
O3 O 0.0252(2) 1.1925(2) 0.15252(8) 0.0259(5) Uani 1 1 d . . .
O4 O 0.1609(3) 1.4412(3) 0.15314(8) 0.0351(6) Uani 1 1 d . . .
O5 O 0.2570(3) 1.4721(3) 0.09454(8) 0.0376(6) Uani 1 1 d . . .
O6 O 0.0144(3) 1.3618(3) -0.05205(9) 0.0336(6) Uani 1 1 d . . .
O7 O -0.1195(3) 1.1807(3) -0.06120(8) 0.0362(6) Uani 1 1 d . . .
O8 O -0.1871(2) 1.0507(3) 0.00714(8) 0.0304(5) Uani 1 1 d . . .
H8B H -0.1853 1.0631 -0.0207 0.046 Uiso 1 1 calc R . .
O9 O -0.4219(2) 1.2175(3) 0.42590(8) 0.0319(6) Uani 1 1 d . . .
O10 O -0.5546(2) 1.3883(2) 0.43820(8) 0.0271(5) Uani 1 1 d . . .
O11 O -0.6951(3) 1.4401(3) 0.58134(9) 0.0392(7) Uani 1 1 d . A .
O12 O -0.5672(17) 1.375(2) 0.6418(3) 0.048(3) Uani 0.68(5) 1 d PU A 1
O13 O -0.4207(2) 1.1342(2) 0.63516(7) 0.0240(5) Uani 1 1 d . A .
O14 O -0.2866(3) 0.8756(3) 0.57066(9) 0.0338(6) Uani 1 1 d . . .
O15 O -0.1722(2) 1.0431(3) 0.60896(8) 0.0302(5) Uani 1 1 d . . .
O16 O -0.2975(2) 1.0675(3) 0.49209(8) 0.0287(5) Uani 1 1 d . A .
H16 H -0.3194 1.0878 0.4644 0.043 Uiso 1 1 calc R . .
O17 O -0.4363(2) 0.8861(2) 0.27483(8) 0.0278(5) Uani 1 1 d . . .
O18 O -0.1149(2) 1.1523(3) 0.24298(9) 0.0310(5) Uani 1 1 d . . .
O19 O -0.0246(3) 1.4164(3) 0.30359(8) 0.0326(6) Uani 1 1 d . . .
H19A H -0.0981 1.3854 0.3078 0.039 Uiso 1 1 d R . .
H19B H -0.0041 1.4982 0.3145 0.039 Uiso 1 1 d R . .
O20 O -0.3657(3) 0.7996(3) 0.15825(8) 0.0326(6) Uani 1 1 d . . .
H20A H -0.2872 0.7726 0.1647 0.039 Uiso 1 1 d R . .
H20B H -0.3740 0.8331 0.1317 0.039 Uiso 1 1 d R . .
O21 O 0.2507(3) 1.1669(3) 0.22487(11) 0.0497(8) Uani 1 1 d . . .
H21A H 0.3085 1.2302 0.2243 0.060 Uiso 1 1 d R . .
H21B H 0.1943 1.1918 0.2026 0.060 Uiso 1 1 d R . .
N1 N -0.1612(3) 1.0260(3) 0.09909(9) 0.0254(6) Uani 1 1 d . . .
N2 N 0.1719(3) 1.4142(3) 0.11334(9) 0.0254(6) Uani 1 1 d . . .
N3 N -0.0417(3) 1.2621(3) -0.03624(10) 0.0265(6) Uani 1 1 d . . .
N4 N -0.4825(3) 1.2864(3) 0.45210(9) 0.0231(5) Uani 1 1 d . . .
N5 N -0.6060(3) 1.3634(3) 0.60012(10) 0.0285(6) Uani 1 1 d . . .
N6 N -0.2666(3) 1.0006(3) 0.58180(9) 0.0227(5) Uani 1 1 d . . .
N7 N -0.4500(3) 1.0975(3) 0.33281(9) 0.0242(6) Uani 1 1 d . . .
H7A H -0.3666 1.1149 0.3446 0.029 Uiso 1 1 d R . .
H7B H -0.5035 1.1699 0.3367 0.029 Uiso 1 1 d R . .
H7C H -0.4773 1.0073 0.3348 0.029 Uiso 1 1 d R . .
N8 N -0.4266(3) 1.1262(3) 0.28811(9) 0.0248(6) Uani 1 1 d . . .
H8A H -0.3844 1.2063 0.2900 0.030 Uiso 1 1 d R . .
N9 N -0.3625(3) 1.0335(3) 0.22374(10) 0.0300(6) Uani 1 1 d . . .
H9 H -0.3479 0.9589 0.2082 0.036 Uiso 1 1 d R . .
N10 N -0.3332(3) 1.1716(3) 0.21186(9) 0.0251(6) Uani 1 1 d . . .
H10 H -0.3943 1.2281 0.1991 0.030 Uiso 1 1 d R . .
N11 N -0.1940(3) 1.3554(3) 0.20401(9) 0.0234(5) Uani 1 1 d . . .
H11 H -0.2374 1.3680 0.1771 0.028 Uiso 1 1 d R . .
N12 N -0.0630(3) 1.4065(3) 0.20819(9) 0.0249(6) Uani 1 1 d . . .
H12A H -0.0562 1.5008 0.2039 0.030 Uiso 1 1 d R . .
H12B H -0.0123 1.3533 0.1932 0.030 Uiso 1 1 d R . .
H12C H -0.0309 1.4146 0.2377 0.030 Uiso 1 1 d R . .
C1 C -0.0786(3) 1.1270(3) 0.07867(11) 0.0226(6) Uani 1 1 d . . .
C2 C 0.0109(3) 1.2115(3) 0.10997(11) 0.0228(6) Uani 1 1 d . . .
C3 C 0.0834(3) 1.3139(3) 0.08675(11) 0.0221(6) Uani 1 1 d . . .
C4 C 0.0687(3) 1.3244(3) 0.03992(11) 0.0227(6) Uani 1 1 d . . .
H4 H 0.1204 1.3917 0.0266 0.027 Uiso 1 1 calc R . .
C5 C -0.0203(3) 1.2384(3) 0.01209(11) 0.0223(6) Uani 1 1 d . . .
C6 C -0.0971(3) 1.1355(3) 0.03178(11) 0.0235(6) Uani 1 1 d . . .
C7 C -0.4674(3) 1.2450(3) 0.49877(10) 0.0216(6) Uani 1 1 d . A .
C8 C -0.5435(3) 1.3140(3) 0.52710(10) 0.0211(6) Uani 1 1 d . . .
H8 H -0.6063 1.3840 0.5147 0.025 Uiso 1 1 calc R A .
C9 C -0.5284(3) 1.2818(3) 0.57266(10) 0.0216(6) Uani 1 1 d . A .
C10 C -0.4362(3) 1.1739(3) 0.59402(10) 0.0207(6) Uani 1 1 d . . .
C11 C -0.3638(3) 1.1089(3) 0.56242(10) 0.0211(6) Uani 1 1 d . A .
C12 C -0.3751(3) 1.1382(3) 0.51652(10) 0.0208(6) Uani 1 1 d . . .
C13 C -0.4084(3) 1.0078(3) 0.26288(10) 0.0220(6) Uani 1 1 d . . .
C14 C -0.2059(3) 1.2176(3) 0.22059(10) 0.0235(6) Uani 1 1 d . . .
O12A O -0.609(4) 1.322(4) 0.6393(7) 0.043(5) Uani 0.32(5) 1 d PU A 2
O22 O -0.2899(4) 1.3961(4) 0.31640(16) 0.0744(13) Uani 1 1 d U B 1
H22A H -0.2469 1.3512 0.3384 0.089 Uiso 1 1 d R B 1
H22B H -0.3560 1.4318 0.3253 0.089 Uiso 1 1 d R B 1
O23 O 0.1519(4) 1.1832(5) 0.30417(16) 0.0291(13) Uani 0.538(7) 1 d PU C 1
H23A H 0.1587 1.1843 0.2764 0.035 Uiso 0.538(7) 1 d PR C 1
H23B H 0.1015 1.2546 0.3027 0.035 Uiso 0.538(7) 1 d PR C 1
O24 O 0.1022(6) 1.1780(6) 0.33294(19) 0.0332(16) Uani 0.462(7) 1 d PU C 2
H24A H 0.0627 1.2452 0.3175 0.040 Uiso 0.462(7) 1 d PR C 2
H24B H 0.0823 1.1948 0.3587 0.040 Uiso 0.462(7) 1 d PR C 2

loop_
_atom_site_aniso_label
_atom_site_aniso_U_11
_atom_site_aniso_U_22
_atom_site_aniso_U_33
_atom_site_aniso_U_23
_atom_site_aniso_U_13
_atom_site_aniso_U_12
O1 0.0400(15) 0.0303(13) 0.0447(15) -0.0040(11) 0.0230(12) -0.0083(11)
O2 0.0428(15) 0.0168(11) 0.0545(17) -0.0045(11) 0.0131(12) -0.0067(11)
O3 0.0297(12) 0.0211(11) 0.0270(11) 0.0021(9) 0.0049(9) -0.0030(9)
O4 0.0392(14) 0.0395(15) 0.0281(12) -0.0084(10) 0.0103(10) -0.0169(12)
O5 0.0330(13) 0.0494(16) 0.0309(13) 0.0028(11) 0.0069(10) -0.0232(12)
O6 0.0382(14) 0.0280(12) 0.0355(13) 0.0042(10) 0.0089(11) -0.0067(11)
O7 0.0348(14) 0.0430(15) 0.0300(12) -0.0063(11) 0.0027(10) -0.0140(12)
O8 0.0321(13) 0.0307(13) 0.0289(12) -0.0072(10) 0.0066(10) -0.0120(10)
O9 0.0324(13) 0.0413(14) 0.0236(11) -0.0018(10) 0.0092(9) 0.0115(11)
O10 0.0345(13) 0.0208(11) 0.0263(11) 0.0033(9) 0.0053(9) 0.0046(10)
O11 0.0366(14) 0.0486(16) 0.0336(13) 0.0063(12) 0.0095(11) 0.0227(13)
O12 0.057(5) 0.062(7) 0.024(2) -0.008(3) 0.002(3) 0.033(5)
O13 0.0267(11) 0.0260(11) 0.0198(10) 0.0040(8) 0.0058(8) 0.0029(9)
O14 0.0335(13) 0.0178(11) 0.0476(15) -0.0028(10) -0.0004(11) 0.0011(10)
O15 0.0232(12) 0.0345(13) 0.0306(12) -0.0069(10) -0.0027(9) 0.0030(10)
O16 0.0284(12) 0.0341(13) 0.0245(11) -0.0016(9) 0.0072(9) 0.0093(10)
O17 0.0364(13) 0.0167(10) 0.0324(12) -0.0013(9) 0.0119(10) -0.0036(10)
O18 0.0330(13) 0.0247(12) 0.0349(13) 0.0049(10) 0.0044(10) 0.0023(10)
O19 0.0403(14) 0.0211(11) 0.0342(13) -0.0015(10) -0.0005(11) -0.0031(10)
O20 0.0456(15) 0.0298(13) 0.0248(11) -0.0025(10) 0.0134(10) -0.0126(11)
O21 0.0523(18) 0.0438(17) 0.0537(18) -0.0025(14) 0.0109(14) -0.0203(15)
N1 0.0249(13) 0.0215(13) 0.0301(14) -0.0019(11) 0.0050(11) -0.0073(11)
N2 0.0256(14) 0.0223(13) 0.0279(14) 0.0021(10) 0.0034(11) -0.0075(11)
N3 0.0234(13) 0.0262(14) 0.0307(14) -0.0011(11) 0.0067(11) -0.0011(11)
N4 0.0234(13) 0.0241(13) 0.0220(12) -0.0009(10) 0.0043(10) -0.0021(11)
N5 0.0323(15) 0.0284(14) 0.0262(14) 0.0038(11) 0.0093(11) 0.0103(12)
N6 0.0226(13) 0.0218(13) 0.0237(12) -0.0011(10) 0.0042(10) 0.0017(11)
N7 0.0294(14) 0.0203(12) 0.0244(13) 0.0017(10) 0.0085(10) 0.0060(11)
N8 0.0349(15) 0.0171(12) 0.0246(13) -0.0011(10) 0.0117(11) -0.0016(11)
N9 0.0487(18) 0.0161(12) 0.0287(14) -0.0046(11) 0.0166(13) -0.0081(12)
N10 0.0300(14) 0.0175(12) 0.0289(13) 0.0017(10) 0.0083(11) -0.0039(11)
N11 0.0260(13) 0.0216(13) 0.0222(12) 0.0025(10) 0.0025(10) -0.0054(11)
N12 0.0261(14) 0.0219(13) 0.0269(13) 0.0010(10) 0.0050(11) -0.0028(11)
C1 0.0236(15) 0.0150(13) 0.0307(16) -0.0003(11) 0.0087(12) -0.0023(12)
C2 0.0232(15) 0.0174(14) 0.0285(15) -0.0007(12) 0.0062(12) 0.0003(12)
C3 0.0202(14) 0.0169(13) 0.0300(15) -0.0026(12) 0.0066(12) -0.0034(12)
C4 0.0192(14) 0.0180(14) 0.0319(16) 0.0002(12) 0.0073(12) -0.0029(12)
C5 0.0233(15) 0.0175(14) 0.0278(15) -0.0005(11) 0.0095(12) 0.0008(12)
C6 0.0204(14) 0.0181(14) 0.0323(16) -0.0040(12) 0.0047(12) -0.0033(12)
C7 0.0231(15) 0.0217(14) 0.0202(13) -0.0015(11) 0.0042(11) -0.0010(12)
C8 0.0198(14) 0.0182(14) 0.0256(14) -0.0016(11) 0.0049(11) -0.0004(11)
C9 0.0221(14) 0.0187(14) 0.0252(14) -0.0006(11) 0.0072(11) 0.0009(12)
C10 0.0220(14) 0.0191(14) 0.0220(14) -0.0014(11) 0.0067(11) 0.0000(12)
C11 0.0211(14) 0.0181(14) 0.0243(15) -0.0010(11) 0.0038(11) 0.0010(12)
C12 0.0196(14) 0.0206(14) 0.0231(14) -0.0028(11) 0.0063(11) -0.0016(12)
C13 0.0229(15) 0.0191(14) 0.0242(14) -0.0001(11) 0.0045(11) -0.0014(12)
C14 0.0318(16) 0.0199(14) 0.0206(13) -0.0024(11) 0.0094(12) -0.0008(13)
O12A 0.065(10) 0.046(9) 0.021(5) 0.004(5) 0.017(6) 0.028(7)
O22 0.068(2) 0.0436(19) 0.125(4) -0.036(2) 0.057(2) -0.0197(17)
O23 0.032(2) 0.024(2) 0.031(2) 0.0002(17) 0.0049(18) 0.0043(18)
O24 0.046(3) 0.025(3) 0.028(3) 0.000(2) 0.003(2) 0.011(2)

loop_
_atom_type_symbol
_atom_type_description
_atom_type_scat_dispersion_real
_atom_type_scat_dispersion_imag
_atom_type_scat_source
C C 0.0033 0.0016 'International Tables Vol C Tables 4.2.6.8 and 6.1.1.4'
H H 0.0000 0.0000 'International Tables Vol C Tables 4.2.6.8 and 6.1.1.4'
N N 0.0061 0.0033 'International Tables Vol C Tables 4.2.6.8 and 6.1.1.4'
O O 0.0106 0.0060 'International Tables Vol C Tables 4.2.6.8 and 6.1.1.4'

loop_
_geom_angle_atom_site_label_1
_geom_angle_atom_site_label_2
_geom_angle_atom_site_label_3
_geom_angle
C6 O8 H8B 109.5
C12 O16 H16 109.5
H19A O19 H19B 115.5
H20A O20 H20B 105.7
H21A O21 H21B 101.2
O2 N1 O1 124.1(3)
O2 N1 C1 118.5(3)
O1 N1 C1 117.4(3)
O4 N2 O5 121.8(3)
O4 N2 C3 120.5(3)
O5 N2 C3 117.7(3)
O6 N3 O7 121.7(3)
O6 N3 C5 119.7(3)
O7 N3 C5 118.6(3)
O10 N4 O9 121.3(3)
O10 N4 C7 119.9(3)
O9 N4 C7 118.8(3)
O11 N5 O12A 118.5(10)
O11 N5 O12 120.1(5)
O12A N5 O12 30.3(12)
O11 N5 C9 119.4(3)
O12A N5 C9 118.3(8)
O12 N5 C9 119.3(4)
O14 N6 O15 124.7(3)
O14 N6 C11 118.2(3)
O15 N6 C11 117.1(3)
N8 N7 H7A 91.9
N8 N7 H7B 100.6
H7A N7 H7B 113.2
N8 N7 H7C 110.2
H7A N7 H7C 116.2
H7B N7 H7C 119.5
C13 N8 N7 115.2(3)
C13 N8 H8A 128.5
N7 N8 H8A 105.3
C13 N9 N10 120.6(3)
C13 N9 H9 116.1
N10 N9 H9 123.2
C14 N10 N9 119.2(3)
C14 N10 H10 120.4
N9 N10 H10 120.4
C14 N11 N12 114.6(3)
C14 N11 H11 113.2
N12 N11 H11 112.3
N11 N12 H12A 114.4
N11 N12 H12B 113.5
H12A N12 H12B 114.2
N11 N12 H12C 108.1
H12A N12 H12C 91.9
H12B N12 H12C 112.7
C6 C1 C2 126.4(3)
C6 C1 N1 117.5(3)
C2 C1 N1 116.0(3)
O3 C2 C1 122.2(3)
O3 C2 C3 125.6(3)
C1 C2 C3 112.2(3)
C4 C3 N2 117.5(3)
C4 C3 C2 123.1(3)
N2 C3 C2 119.4(3)
C3 C4 C5 121.0(3)
C3 C4 H4 119.5
C5 C4 H4 119.5
C4 C5 C6 120.0(3)
C4 C5 N3 119.3(3)
C6 C5 N3 120.6(3)
O8 C6 C1 119.2(3)
O8 C6 C5 123.5(3)
C1 C6 C5 117.3(3)
C8 C7 C12 120.4(3)
C8 C7 N4 118.7(3)
C12 C7 N4 120.8(3)
C9 C8 C7 120.7(3)
C9 C8 H8 119.6
C7 C8 H8 119.6
C8 C9 N5 117.3(3)
C8 C9 C10 122.8(3)
N5 C9 C10 119.8(3)
O13 C10 C11 121.1(3)
O13 C10 C9 126.5(3)
C11 C10 C9 112.3(3)
C12 C11 C10 126.8(3)
C12 C11 N6 117.8(3)
C10 C11 N6 115.4(3)
O16 C12 C11 118.6(3)
O16 C12 C7 124.6(3)
C11 C12 C7 116.8(3)
O17 C13 N9 122.9(3)
O17 C13 N8 121.5(3)
N9 C13 N8 115.6(3)
O18 C14 N10 125.4(3)
O18 C14 N11 123.3(3)
N10 C14 N11 111.1(3)
H22A O22 H22B 107.6
H23A O23 H23B 95.0
H23A O23 H24A 120.4
H23B O23 H24A 30.8
H23B O24 H24A 33.8
H23B O24 H24B 129.1
H24A O24 H24B 101.1

loop_
_geom_bond_atom_site_label_1
_geom_bond_atom_site_label_2
_geom_bond_distance
O1 N1 1.232(4)
O2 N1 1.222(4)
O3 C2 1.262(4)
O4 N2 1.233(4)
O5 N2 1.239(4)
O6 N3 1.225(4)
O7 N3 1.255(4)
O8 C6 1.342(4)
O8 H8B 0.8400
O9 N4 1.252(3)
O10 N4 1.234(4)
O11 N5 1.224(4)
O12 N5 1.244(9)
O13 C10 1.263(4)
O14 N6 1.216(4)
O15 N6 1.226(3)
O16 C12 1.338(4)
O16 H16 0.8400
O17 C13 1.233(4)
O18 C14 1.221(4)
O19 H19A 0.8399
O19 H19B 0.8399
O20 H20A 0.8399
O20 H20B 0.8404
O21 H21A 0.8399
O21 H21B 0.8399
N1 C1 1.465(4)
N2 C3 1.447(4)
N3 C5 1.435(4)
N4 C7 1.424(4)
N5 O12A 1.232(16)
N5 C9 1.448(4)
N6 C11 1.471(4)
N7 N8 1.414(4)
N7 H7A 0.8897
N7 H7B 0.8900
N7 H7C 0.8901
N8 C13 1.362(4)
N8 H8A 0.8598
N9 C13 1.348(4)
N9 N10 1.378(4)
N9 H9 0.8601
N10 C14 1.366(4)
N10 H10 0.8602
N11 C14 1.385(4)
N11 N12 1.421(4)
N11 H11 0.8599
N12 H12A 0.8898
N12 H12B 0.8900
N12 H12C 0.8899
C1 C6 1.379(5)
C1 C2 1.434(4)
C2 C3 1.453(4)
C3 C4 1.380(4)
C4 C5 1.386(4)
C4 H4 0.9500
C5 C6 1.428(4)
C7 C8 1.398(4)
C7 C12 1.417(4)
C8 C9 1.371(4)
C8 H8 0.9500
C9 C10 1.456(4)
C10 C11 1.427(4)
C11 C12 1.378(4)
O22 H22A 0.8401
O22 H22B 0.8399
O23 H23A 0.8400
O23 H23B 0.8400
O23 H24A 1.2065
O24 H23B 1.1467
O24 H24A 0.8401
O24 H24B 0.8397

loop_
_geom_hbond_atom_site_label_D
_geom_hbond_atom_site_label_H
_geom_hbond_atom_site_label_A
_geom_hbond_distance_DH
_geom_hbond_distance_HA
_geom_hbond_distance_DA
_geom_hbond_angle_DHA
_geom_hbond_site_symmetry_A
O8 H8B O7 0.84 1.84 2.558(4) 143.0 .
O8 H8B O11 0.84 2.31 2.901(4) 127.3 2_445
O8 H8B N3 0.84 2.46 2.900(4) 113.5 .
O16 H16 O9 0.84 1.87 2.577(3) 141.4 .
O16 H16 O5 0.84 2.24 2.819(3) 126.5 2_545
O16 H16 N4 0.84 2.48 2.909(4) 112.2 .
O19 H19A O22 0.84 2.04 2.833(5) 157.1 .
O19 H19B O3 0.84 2.08 2.879(3) 157.9 2
O20 H20A O23 0.84 1.75 2.547(5) 156.4 2_545
O20 H20A O24 0.84 2.09 2.918(7) 167.0 2_545
O20 H20B O10 0.84 2.15 2.969(3) 164.4 2_445
O21 H21A O17 0.84 1.96 2.796(4) 176.1 2
O21 H21B O3 0.84 2.10 2.911(4) 161.5 .
N7 H7A O5 0.89 2.38 2.932(4) 120.6 2_545
N7 H7A O4 0.89 2.66 3.284(4) 128.1 2_545
N7 H7B O20 0.89 1.83 2.717(4) 171.2 2_455
N7 H7C O13 0.89 1.99 2.783(4) 148.4 3_476
N8 H8A O22 0.86 2.10 2.934(4) 161.7 .
N9 H9 O20 0.86 2.08 2.915(4) 162.4 .
N10 H10 O13 0.86 2.27 2.934(4) 133.9 4_585
N10 H10 O12 0.86 2.45 2.954(10) 117.9 4_585
N10 H10 O17 0.86 2.50 3.178(4) 136.1 2_455
N10 H10 O12A 0.86 2.65 3.28(4) 131.4 4_585
N11 H11 O13 0.86 2.09 2.849(4) 146.9 4_585
N11 H11 O15 0.86 2.38 3.023(4) 131.5 4_585
N12 H12A O23 0.89 1.96 2.735(5) 145.1 2
N12 H12A O24 0.89 1.99 2.804(6) 151.1 2
N12 H12A O18 0.89 2.59 3.136(4) 120.7 2
N12 H12B O3 0.89 2.00 2.832(4) 154.9 .
N12 H12B O4 0.89 2.45 3.059(4) 126.4 .
N12 H12C O19 0.89 1.95 2.801(4) 159.8 .

loop_
_geom_torsion_atom_site_label_1
_geom_torsion_atom_site_label_2
_geom_torsion_atom_site_label_3
_geom_torsion_atom_site_label_4
_geom_torsion
C13 N9 N10 C14 98.1(4)
O2 N1 C1 C6 64.4(4)
O1 N1 C1 C6 -115.9(3)
O2 N1 C1 C2 -117.7(3)
O1 N1 C1 C2 62.0(4)
C6 C1 C2 O3 -177.1(3)
N1 C1 C2 O3 5.3(4)
C6 C1 C2 C3 0.8(5)
N1 C1 C2 C3 -176.8(3)
O4 N2 C3 C4 157.8(3)
O5 N2 C3 C4 -21.3(4)
O4 N2 C3 C2 -19.8(5)
O5 N2 C3 C2 161.0(3)
O3 C2 C3 C4 176.3(3)
C1 C2 C3 C4 -1.5(4)
O3 C2 C3 N2 -6.2(5)
C1 C2 C3 N2 176.0(3)
N2 C3 C4 C5 -175.9(3)
C2 C3 C4 C5 1.6(5)
C3 C4 C5 C6 -0.9(5)
C3 C4 C5 N3 174.1(3)
O6 N3 C5 C4 -3.2(4)
O7 N3 C5 C4 177.9(3)
O6 N3 C5 C6 171.8(3)
O7 N3 C5 C6 -7.2(4)
C2 C1 C6 O8 -178.6(3)
N1 C1 C6 O8 -1.0(4)
C2 C1 C6 C5 -0.2(5)
N1 C1 C6 C5 177.4(3)
C4 C5 C6 O8 178.5(3)
N3 C5 C6 O8 3.6(5)
C4 C5 C6 C1 0.2(5)
N3 C5 C6 C1 -174.7(3)
O10 N4 C7 C8 5.2(4)
O9 N4 C7 C8 -174.7(3)
O10 N4 C7 C12 -173.5(3)
O9 N4 C7 C12 6.6(4)
C12 C7 C8 C9 1.3(5)
N4 C7 C8 C9 -177.3(3)
C7 C8 C9 N5 176.9(3)
C7 C8 C9 C10 -1.3(5)
O11 N5 C9 C8 11.3(5)
O12A N5 C9 C8 169(3)
O12 N5 C9 C8 -156.0(15)
O11 N5 C9 C10 -170.5(3)
O12A N5 C9 C10 -13(3)
O12 N5 C9 C10 22.2(15)
C8 C9 C10 O13 -176.9(3)
N5 C9 C10 O13 5.0(5)
C8 C9 C10 C11 0.9(4)
N5 C9 C10 C11 -177.2(3)
O13 C10 C11 C12 177.3(3)
C9 C10 C11 C12 -0.6(5)
O13 C10 C11 N6 -3.3(4)
C9 C10 C11 N6 178.8(3)
O14 N6 C11 C12 -68.6(4)
O15 N6 C11 C12 112.9(3)
O14 N6 C11 C10 111.9(3)
O15 N6 C11 C10 -66.5(4)
C10 C11 C12 O16 179.2(3)
N6 C11 C12 O16 -0.2(4)
C10 C11 C12 C7 0.7(5)
N6 C11 C12 C7 -178.7(3)
C8 C7 C12 O16 -179.4(3)
N4 C7 C12 O16 -0.7(5)
C8 C7 C12 C11 -1.0(4)
N4 C7 C12 C11 177.6(3)
N10 N9 C13 O17 179.7(3)
N10 N9 C13 N8 1.9(5)
N7 N8 C13 O17 13.9(5)
N7 N8 C13 N9 -168.2(3)
N9 N10 C14 O18 -8.8(5)
N9 N10 C14 N11 176.5(3)
N12 N11 C14 O18 10.3(4)
N12 N11 C14 N10 -174.8(2)
